data_4101284
loop_
_publ_author_name
'Ishikawa, Hayato'
'Elliott, Gregory I'
'Velcicky, Juraj'
'Choi, Younggi'
'Boger, Dale L'

_publ_section_title
;
 Total synthesis of (-)- and ent-(+)-vindoline and related alkaloids.
;
_journal_issue 32
_journal_name_full 'Journal of the American Chemical Society'
_journal_page_first 10596
_journal_page_last 10612
_journal_paper_doi 10.1021/ja061256t
_journal_volume 128
_journal_year 2006
_chemical_formula_sum 'C23 H26 Br2 N2 O5'
_chemical_formula_weight 570.28
_chemical_name_systematic
; 
 ? 
;
_space_group_IT_number 19
_symmetry_cell_setting orthorhombic
_symmetry_space_group_name_Hall 'P 2ac 2ab'
_symmetry_space_group_name_H-M 'P 21 21 21'
_atom_sites_solution_hydrogens geom
_atom_sites_solution_primary direct
_atom_sites_solution_secondary difmap
_audit_creation_method SHELXL-97
_cell_angle_alpha 90.00
_cell_angle_beta 90.00
_cell_angle_gamma 90.00
_cell_formula_units_Z 4
_cell_length_a 11.298(2)
_cell_length_b 12.007(2)
_cell_length_c 17.511(4)
_cell_measurement_reflns_used 7265
_cell_measurement_temperature 296(2)
_cell_measurement_theta_max 50.00
_cell_measurement_theta_min 4.60
_cell_volume 2375.4(8)
_computing_cell_refinement 'Bruker SAINT+'
_computing_data_collection 'Bruker SMART'
_computing_data_reduction 'Bruker SAINT+'
_computing_molecular_graphics 'Bruker SHELXTL'
_computing_publication_material 'Bruker SHELXTL'
_computing_structure_refinement 'SHELXL-97 (Sheldrick, 1997)'
_computing_structure_solution 'SHELXS-97 (Sheldrick, 1997)'
_diffrn_ambient_temperature 296(2)
_diffrn_measured_fraction_theta_full 1.000
_diffrn_measured_fraction_theta_max 1.000
_diffrn_measurement_device_type 'CCD area detector'
_diffrn_measurement_method 'phi and omega scans'
_diffrn_radiation_monochromator graphite
_diffrn_radiation_source 'normal-focus sealed tube'
_diffrn_radiation_type MoK\a
_diffrn_radiation_wavelength 0.71073
_diffrn_reflns_av_R_equivalents 0.0333
_diffrn_reflns_av_sigmaI/netI 0.0448
_diffrn_reflns_limit_h_max 13
_diffrn_reflns_limit_h_min -13
_diffrn_reflns_limit_k_max 14
_diffrn_reflns_limit_k_min -14
_diffrn_reflns_limit_l_max 20
_diffrn_reflns_limit_l_min -19
_diffrn_reflns_number 17639
_diffrn_reflns_theta_full 24.99
_diffrn_reflns_theta_max 24.99
_diffrn_reflns_theta_min 2.06
_diffrn_standards_decay_% 1
_exptl_absorpt_coefficient_mu 3.449
_exptl_absorpt_correction_T_max 0.5756
_exptl_absorpt_correction_T_min 0.5175
_exptl_absorpt_correction_type Milti-scan
_exptl_absorpt_process_details 'SADABS (Sheldrick, 1999)'
_exptl_crystal_colour Colorless
_exptl_crystal_density_diffrn 1.595
_exptl_crystal_density_meas 0
_exptl_crystal_density_method 'not measured'
_exptl_crystal_description Prismatic
_exptl_crystal_F_000 1152
_exptl_crystal_size_max 0.22
_exptl_crystal_size_mid 0.20
_exptl_crystal_size_min 0.18
_refine_diff_density_max 0.451
_refine_diff_density_min -0.554
_refine_diff_density_rms 0.051
_refine_ls_abs_structure_details 'Flack H D (1983), Acta Cryst. A39, 876-881'
_refine_ls_abs_structure_Flack 0.010(10)
_refine_ls_extinction_method none
_refine_ls_goodness_of_fit_ref 0.915
_refine_ls_hydrogen_treatment constr
_refine_ls_matrix_type full
_refine_ls_number_parameters 293
_refine_ls_number_reflns 4188
_refine_ls_number_restraints 0
_refine_ls_restrained_S_all 0.915
_refine_ls_R_factor_all 0.0464
_refine_ls_R_factor_gt 0.0361
_refine_ls_shift/su_max 0.100
_refine_ls_shift/su_mean 0.003
_refine_ls_structure_factor_coef Fsqd
_refine_ls_weighting_details 'calc w=1/[\s^2^(Fo^2^)+(0.0700P)^2^+0.3500P] where P=(Fo^2^+2Fc^2^)/3'
_refine_ls_weighting_scheme calc
_refine_ls_wR_factor_gt 0.0967
_refine_ls_wR_factor_ref 0.1041
_reflns_number_gt 3526
_reflns_number_total 4188
_reflns_threshold_expression >2sigma(I)
_cod_data_source_file ja061256trom20060221_080517.cif
_cod_data_source_block hawa
_cod_depositor_comments
;
The following automatic conversions were performed:
'_symmetry_cell_setting' value 'Orthorhombic' changed to 'orthorhombic'
according to '/home/saulius/struct/CIF-dictionaries/cif_core.dic'
dictionary named 'cif_core.dic' version 2.4.1 from 2010-06-29.

Automatic conversion script
Id: cif_fix_enum 1527 2010-12-29 10:47:43Z saulius 
;
_cod_original_sg_symbol_H-M P2(1)2(1)2(1)
_cod_database_code 4101284

loop_
_symmetry_equiv_pos_as_xyz
'x, y, z'
'-x+1/2, -y, z+1/2'
'-x, y+1/2, -z+1/2'
'x+1/2, -y+1/2, -z'

loop_
_atom_site_label
_atom_site_type_symbol
_atom_site_fract_x
_atom_site_fract_y
_atom_site_fract_z
_atom_site_U_iso_or_equiv
_atom_site_adp_type
_atom_site_occupancy
_atom_site_symmetry_multiplicity
_atom_site_calc_flag
_atom_site_refinement_flags
Br1 Br 0.65833(4) 0.41621(6) 0.19027(3) 0.0973(2) Uani 1 1 d .
Br2 Br 0.60678(5) -0.05002(5) 0.17808(4) 0.1078(3) Uani 1 1 d .
O1 O 0.7129(3) 0.1701(4) 0.2177(2) 0.0977(13) Uani 1 1 d .
O2 O 0.0844(2) 0.16934(17) 0.05328(14) 0.0442(6) Uani 1 1 d .
O3 O 0.0620(4) 0.5171(3) 0.1195(2) 0.0961(13) Uani 1 1 d .
O4 O 0.1214(4) -0.1235(2) 0.0565(2) 0.0927(12) Uani 1 1 d .
O5 O -0.0094(4) -0.0227(3) -0.0042(3) 0.1016(14) Uani 1 1 d .
N1 N 0.3628(3) 0.0286(2) 0.08228(19) 0.0524(8) Uani 1 1 d .
N2 N 0.1422(3) 0.3526(2) 0.08841(19) 0.0497(7) Uani 1 1 d .
C1 C 0.4600(3) 0.3073(3) 0.1268(2) 0.0437(8) Uani 1 1 d .
H1 H 0.4327 0.3789 0.1168 0.052 Uiso 1 1 calc R
C2 C 0.5645(3) 0.2901(4) 0.1655(2) 0.0572(10) Uani 1 1 d .
C3 C 0.6058(3) 0.1841(4) 0.1815(2) 0.0662(12) Uani 1 1 d .
C4 C 0.5426(3) 0.0919(4) 0.1551(2) 0.0583(11) Uani 1 1 d .
C5 C 0.4393(3) 0.1062(3) 0.11411(19) 0.0444(8) Uani 1 1 d .
C6 C 0.3969(3) 0.2145(3) 0.10334(18) 0.0393(7) Uani 1 1 d .
C7 C 0.2825(3) 0.2123(3) 0.06021(19) 0.0371(7) Uani 1 1 d .
C8 C 0.2676(3) 0.0864(3) 0.0427(2) 0.0436(8) Uani 1 1 d .
H8 H 0.2720 0.0727 -0.0124 0.052 Uiso 1 1 calc R
C9 C 0.2770(3) 0.2957(3) -0.0069(2) 0.0471(8) Uani 1 1 d .
H9A H 0.3560 0.3156 -0.0236 0.057 Uiso 1 1 calc R
H9B H 0.2343 0.2638 -0.0497 0.057 Uiso 1 1 calc R
C10 C 0.2126(4) 0.3966(3) 0.0239(2) 0.0580(10) Uani 1 1 d .
H10A H 0.2681 0.4528 0.0412 0.070 Uiso 1 1 calc R
H10B H 0.1616 0.4289 -0.0148 0.070 Uiso 1 1 calc R
C11 C 0.1637(3) 0.2384(3) 0.10005(19) 0.0390(7) Uani 1 1 d .
C12 C 0.1378(3) 0.1915(3) 0.1805(2) 0.0446(8) Uani 1 1 d .
C13 C 0.1338(3) 0.0651(3) 0.16094(19) 0.0447(8) Uani 1 1 d .
H13A H 0.2014 0.0262 0.1822 0.054 Uiso 1 1 calc R
H13B H 0.0616 0.0309 0.1795 0.054 Uiso 1 1 calc R
C14 C 0.1379(3) 0.0662(3) 0.0730(2) 0.0430(8) Uani 1 1 d .
C15 C 0.0139(3) 0.2359(4) 0.2013(3) 0.0613(11) Uani 1 1 d .
H15A H -0.0439 0.2074 0.1653 0.074 Uiso 1 1 calc R
H15B H -0.0078 0.2102 0.2519 0.074 Uiso 1 1 calc R
C16 C 0.0132(4) 0.3625(4) 0.1996(3) 0.0795(15) Uani 1 1 d .
H16A H -0.0686 0.3871 0.2011 0.095 Uiso 1 1 calc R
H16B H 0.0510 0.3890 0.2459 0.095 Uiso 1 1 calc R
C17 C 0.0720(4) 0.4181(4) 0.1330(3) 0.0657(11) Uani 1 1 d .
C18 C 0.7031(7) 0.1698(9) 0.2996(3) 0.163(4) Uani 1 1 d .
H18A H 0.6943 0.2448 0.3176 0.195 Uiso 1 1 calc R
H18B H 0.7731 0.1375 0.3214 0.195 Uiso 1 1 calc R
H18C H 0.6353 0.1268 0.3145 0.195 Uiso 1 1 calc R
C19 C 0.4029(5) -0.0736(4) 0.0446(3) 0.0839(15) Uani 1 1 d .
H19A H 0.4638 -0.0558 0.0084 0.101 Uiso 1 1 calc R
H19B H 0.3376 -0.1079 0.0187 0.101 Uiso 1 1 calc R
H19C H 0.4338 -0.1241 0.0822 0.101 Uiso 1 1 calc R
C20 C 0.2293(3) 0.2203(3) 0.2421(2) 0.0499(9) Uani 1 1 d .
H20A H 0.3021 0.1808 0.2309 0.060 Uiso 1 1 calc R
H20B H 0.2462 0.2994 0.2393 0.060 Uiso 1 1 calc R
C21 C 0.1918(5) 0.1924(4) 0.3231(2) 0.0746(13) Uani 1 1 d .
H21A H 0.1345 0.2459 0.3403 0.090 Uiso 1 1 calc R
H21B H 0.2597 0.1944 0.3561 0.090 Uiso 1 1 calc R
H21C H 0.1575 0.1193 0.3242 0.090 Uiso 1 1 calc R
C22 C 0.0734(4) -0.0287(3) 0.0359(2) 0.0542(10) Uani 1 1 d .
C23 C 0.0710(7) -0.2238(4) 0.0245(4) 0.106(2) Uani 1 1 d .
H23A H -0.0120 -0.2265 0.0358 0.127 Uiso 1 1 calc R
H23B H 0.1095 -0.2877 0.0462 0.127 Uiso 1 1 calc R
H23C H 0.0822 -0.2238 -0.0299 0.127 Uiso 1 1 calc R

loop_
_atom_site_aniso_label
_atom_site_aniso_U_11
_atom_site_aniso_U_22
_atom_site_aniso_U_33
_atom_site_aniso_U_23
_atom_site_aniso_U_13
_atom_site_aniso_U_12
Br1 0.0498(3) 0.1435(5) 0.0985(4) -0.0496(4) -0.0049(3) -0.0303(3)
Br2 0.0798(4) 0.1191(5) 0.1246(5) 0.0591(4) 0.0154(3) 0.0534(3)
O1 0.0428(17) 0.178(4) 0.072(2) 0.013(2) -0.0165(15) 0.020(2)
O2 0.0383(13) 0.0423(13) 0.0519(14) -0.0020(10) -0.0139(11) -0.0051(10)
O3 0.105(3) 0.0480(17) 0.135(3) -0.0086(18) -0.012(2) 0.0310(18)
O4 0.116(3) 0.0439(16) 0.118(3) -0.0121(17) -0.042(2) -0.0157(17)
O5 0.104(3) 0.062(2) 0.139(4) -0.012(2) -0.066(3) -0.0174(18)
N1 0.0507(19) 0.0384(15) 0.068(2) 0.0027(14) 0.0121(16) 0.0073(13)
N2 0.0423(16) 0.0400(15) 0.067(2) -0.0018(14) -0.0119(15) 0.0050(13)
C1 0.0345(18) 0.054(2) 0.0425(19) -0.0079(16) 0.0010(15) -0.0001(15)
C2 0.039(2) 0.094(3) 0.039(2) -0.013(2) 0.0052(16) -0.010(2)
C3 0.0311(19) 0.118(4) 0.050(2) 0.014(2) 0.000(2) 0.008(2)
C4 0.0408(19) 0.078(3) 0.056(2) 0.022(2) 0.0105(18) 0.024(2)
C5 0.0368(18) 0.055(2) 0.0413(19) 0.0060(16) 0.0082(15) 0.0108(16)
C6 0.0318(16) 0.0514(18) 0.0346(16) 0.0005(14) 0.0055(14) 0.0022(15)
C7 0.0362(17) 0.0361(17) 0.0390(18) -0.0014(14) -0.0050(14) 0.0002(13)
C8 0.051(2) 0.0372(18) 0.0427(19) -0.0008(15) 0.0013(15) -0.0016(15)
C9 0.048(2) 0.051(2) 0.0421(19) 0.0065(17) -0.0069(16) -0.0056(16)
C10 0.065(2) 0.0407(19) 0.068(3) 0.0152(18) -0.018(2) 0.0006(18)
C11 0.0322(16) 0.0339(16) 0.0510(19) -0.0046(14) -0.0077(16) -0.0046(13)
C12 0.0367(18) 0.0520(18) 0.0452(19) -0.0026(16) 0.0003(16) -0.0038(14)
C13 0.0417(18) 0.0443(18) 0.0480(19) 0.0019(15) 0.0019(14) -0.0071(15)
C14 0.0477(19) 0.0335(16) 0.0478(19) -0.0028(14) -0.0017(15) -0.0057(14)
C15 0.040(2) 0.075(3) 0.068(3) -0.015(2) 0.0046(19) -0.0004(18)
C16 0.054(2) 0.079(3) 0.105(4) -0.029(3) 0.008(3) 0.016(2)
C17 0.050(2) 0.058(3) 0.089(3) -0.011(2) -0.013(2) 0.0160(19)
C18 0.094(4) 0.339(13) 0.056(3) 0.010(5) -0.033(3) 0.054(6)
C19 0.071(3) 0.048(2) 0.133(4) -0.011(2) 0.022(3) 0.015(2)
C20 0.046(2) 0.060(2) 0.044(2) -0.0030(17) 0.0008(16) -0.0083(17)
C21 0.074(3) 0.094(3) 0.056(2) -0.006(2) 0.009(2) -0.009(2)
C22 0.060(3) 0.045(2) 0.058(2) -0.0047(17) -0.003(2) -0.0140(18)
C23 0.147(6) 0.048(3) 0.122(5) -0.012(3) -0.023(4) -0.025(3)

loop_
_atom_type_symbol
_atom_type_description
_atom_type_scat_dispersion_real
_atom_type_scat_dispersion_imag
_atom_type_scat_source
C C 0.0033 0.0016 'International Tables Vol C Tables 4.2.6.8 and 6.1.1.4'
H H 0.0000 0.0000 'International Tables Vol C Tables 4.2.6.8 and 6.1.1.4'
N N 0.0061 0.0033 'International Tables Vol C Tables 4.2.6.8 and 6.1.1.4'
O O 0.0106 0.0060 'International Tables Vol C Tables 4.2.6.8 and 6.1.1.4'
Br Br -0.2901 2.4595 'International Tables Vol C Tables 4.2.6.8 and 6.1.1.4'

loop_
_geom_angle_atom_site_label_1
_geom_angle_atom_site_label_2
_geom_angle_atom_site_label_3
_geom_angle
C3 O1 C18 113.1(4)
C14 O2 C11 95.6(2)
C22 O4 C23 117.0(4)
C5 N1 C8 109.3(3)
C5 N1 C19 123.4(3)
C8 N1 C19 114.5(4)
C17 N2 C11 125.4(4)
C17 N2 C10 123.0(3)
C11 N2 C10 111.4(3)
C2 C1 C6 117.8(4)
C1 C2 C3 121.8(4)
C1 C2 Br1 118.1(4)
C3 C2 Br1 119.9(3)
O1 C3 C2 120.2(5)
O1 C3 C4 120.3(4)
C2 C3 C4 119.3(4)
C5 C4 C3 120.3(4)
C5 C4 Br2 123.1(4)
C3 C4 Br2 116.5(3)
C4 C5 N1 130.6(4)
C4 C5 C6 118.4(4)
N1 C5 C6 110.9(3)
C1 C6 C5 122.1(3)
C1 C6 C7 127.5(3)
C5 C6 C7 110.3(3)
C6 C7 C11 121.2(3)
C6 C7 C9 114.0(3)
C11 C7 C9 100.2(3)
C6 C7 C8 102.1(3)
C11 C7 C8 101.1(2)
C9 C7 C8 118.5(3)
N1 C8 C7 106.9(3)
N1 C8 C14 117.0(3)
C7 C8 C14 100.6(3)
C10 C9 C7 105.6(3)
N2 C10 C9 104.1(3)
N2 C11 O2 111.3(3)
N2 C11 C7 106.4(3)
O2 C11 C7 99.4(2)
N2 C11 C12 117.0(3)
O2 C11 C12 100.8(2)
C7 C11 C12 120.2(3)
C20 C12 C15 111.5(3)
C20 C12 C11 115.5(3)
C15 C12 C11 105.2(3)
C20 C12 C13 113.2(3)
C15 C12 C13 111.3(3)
C11 C12 C13 99.2(3)
C14 C13 C12 102.2(3)
O2 C14 C22 110.5(3)
O2 C14 C13 103.7(3)
C22 C14 C13 114.3(3)
O2 C14 C8 100.3(2)
C22 C14 C8 115.0(3)
C13 C14 C8 111.4(3)
C16 C15 C12 110.3(3)
C17 C16 C15 117.3(4)
O3 C17 N2 120.4(5)
O3 C17 C16 123.0(4)
N2 C17 C16 116.6(4)
C21 C20 C12 114.8(3)
O5 C22 O4 123.2(4)
O5 C22 C14 126.9(4)
O4 C22 C14 109.8(3)

loop_
_geom_bond_atom_site_label_1
_geom_bond_atom_site_label_2
_geom_bond_distance
Br1 C2 1.899(4)
Br2 C4 1.895(4)
O1 C3 1.376(5)
O1 C18 1.438(7)
O2 C14 1.421(4)
O2 C11 1.470(4)
O3 C17 1.218(5)
O4 C22 1.311(5)
O4 C23 1.445(5)
O5 C22 1.172(5)
N1 C5 1.389(5)
N1 C8 1.455(5)
N1 C19 1.465(5)
N2 C17 1.363(5)
N2 C11 1.408(4)
N2 C10 1.479(6)
C1 C2 1.376(5)
C1 C6 1.385(5)
C2 C3 1.384(7)
C3 C4 1.397(7)
C4 C5 1.381(5)
C5 C6 1.398(5)
C6 C7 1.498(5)
C7 C11 1.544(5)
C7 C9 1.544(5)
C7 C8 1.552(4)
C8 C14 1.578(5)
C9 C10 1.513(5)
C11 C12 1.545(5)
C12 C20 1.534(5)
C12 C15 1.541(5)
C12 C13 1.556(5)
C13 C14 1.540(5)
C14 C22 1.500(5)
C15 C16 1.521(6)
C16 C17 1.499(7)
C20 C21 1.518(6)

loop_
_geom_torsion_atom_site_label_1
_geom_torsion_atom_site_label_2
_geom_torsion_atom_site_label_3
_geom_torsion_atom_site_label_4
_geom_torsion
C6 C1 C2 C3 -0.6(5)
C6 C1 C2 Br1 174.7(2)
C18 O1 C3 C2 88.7(7)
C18 O1 C3 C4 -96.6(7)
C1 C2 C3 O1 177.5(4)
Br1 C2 C3 O1 2.2(5)
C1 C2 C3 C4 2.7(6)
Br1 C2 C3 C4 -172.5(3)
O1 C3 C4 C5 -175.5(4)
C2 C3 C4 C5 -0.8(6)
O1 C3 C4 Br2 4.2(5)
C2 C3 C4 Br2 179.0(3)
C3 C4 C5 N1 179.8(4)
Br2 C4 C5 N1 0.1(6)
C3 C4 C5 C6 -3.2(5)
Br2 C4 C5 C6 177.1(2)
C8 N1 C5 C4 -178.4(4)
C19 N1 C5 C4 -39.2(6)
C8 N1 C5 C6 4.4(4)
C19 N1 C5 C6 143.6(4)
C2 C1 C6 C5 -3.5(5)
C2 C1 C6 C7 -179.5(3)
C4 C5 C6 C1 5.4(5)
N1 C5 C6 C1 -177.0(3)
C4 C5 C6 C7 -178.0(3)
N1 C5 C6 C7 -0.4(4)
C1 C6 C7 C11 -75.9(4)
C5 C6 C7 C11 107.8(3)
C1 C6 C7 C9 43.9(4)
C5 C6 C7 C9 -132.4(3)
C1 C6 C7 C8 173.0(3)
C5 C6 C7 C8 -3.4(3)
C5 N1 C8 C7 -6.4(4)
C19 N1 C8 C7 -149.6(3)
C5 N1 C8 C14 -118.2(3)
C19 N1 C8 C14 98.7(4)
C6 C7 C8 N1 5.8(3)
C11 C7 C8 N1 -119.9(3)
C9 C7 C8 N1 132.0(3)
C6 C7 C8 C14 128.4(3)
C11 C7 C8 C14 2.7(3)
C9 C7 C8 C14 -105.4(3)
C6 C7 C9 C10 -97.3(3)
C11 C7 C9 C10 33.7(3)
C8 C7 C9 C10 142.4(3)
C17 N2 C10 C9 178.8(3)
C11 N2 C10 C9 2.8(4)
C7 C9 C10 N2 -23.6(4)
C17 N2 C11 O2 96.0(4)
C10 N2 C11 O2 -88.1(3)
C17 N2 C11 C7 -156.7(3)
C10 N2 C11 C7 19.3(4)
C17 N2 C11 C12 -19.0(5)
C10 N2 C11 C12 156.9(3)
C14 O2 C11 N2 174.4(3)
C14 O2 C11 C7 62.6(3)
C14 O2 C11 C12 -60.8(3)
C6 C7 C11 N2 94.1(3)
C9 C7 C11 N2 -32.2(3)
C8 C7 C11 N2 -154.2(3)
C6 C7 C11 O2 -150.3(3)
C9 C7 C11 O2 83.4(3)
C8 C7 C11 O2 -38.6(3)
C6 C7 C11 C12 -41.9(4)
C9 C7 C11 C12 -168.2(3)
C8 C7 C11 C12 69.8(3)
N2 C11 C12 C20 -75.8(4)
O2 C11 C12 C20 163.4(3)
C7 C11 C12 C20 55.8(4)
N2 C11 C12 C15 47.7(4)
O2 C11 C12 C15 -73.1(3)
C7 C11 C12 C15 179.2(3)
N2 C11 C12 C13 162.9(3)
O2 C11 C12 C13 42.1(3)
C7 C11 C12 C13 -65.6(3)
C20 C12 C13 C14 -131.7(3)
C15 C12 C13 C14 101.7(3)
C11 C12 C13 C14 -8.7(3)
C11 O2 C14 C22 177.8(3)
C11 O2 C14 C13 54.8(3)
C11 O2 C14 C8 -60.4(3)
C12 C13 C14 O2 -28.5(3)
C12 C13 C14 C22 -148.9(3)
C12 C13 C14 C8 78.6(3)
N1 C8 C14 O2 150.7(3)
C7 C8 C14 O2 35.4(3)
N1 C8 C14 C22 -90.8(4)
C7 C8 C14 C22 153.9(3)
N1 C8 C14 C13 41.3(4)
C7 C8 C14 C13 -73.9(3)
C20 C12 C15 C16 67.4(5)
C11 C12 C15 C16 -58.5(4)
C13 C12 C15 C16 -165.1(4)
C12 C15 C16 C17 44.8(6)
C11 N2 C17 O3 177.7(4)
C10 N2 C17 O3 2.2(6)
C11 N2 C17 C16 -0.3(6)
C10 N2 C17 C16 -175.7(4)
C15 C16 C17 O3 168.7(5)
C15 C16 C17 N2 -13.4(6)
C15 C12 C20 C21 49.1(5)
C11 C12 C20 C21 169.2(3)
C13 C12 C20 C21 -77.4(4)
C23 O4 C22 O5 2.8(8)
C23 O4 C22 C14 -178.8(5)
O2 C14 C22 O5 0.2(6)
C13 C14 C22 O5 116.8(5)
C8 C14 C22 O5 -112.5(5)
O2 C14 C22 O4 -178.1(3)
C13 C14 C22 O4 -61.5(4)
C8 C14 C22 O4 69.2(4)

loop_
_cod_related_entry_id
_cod_related_entry_database
_cod_related_entry_code
1 ChemSpider 30660009
